data_7152190
loop_
_publ_author_name
'Huang, Long'
'Wei, Yin'
'Shi, Min'

_publ_section_title
;
 Asymmetric substitutions of O-Boc-protected Morita-Baylis-Hillman adducts
 with pyrrole and indole derivatives.
;
_journal_issue 7
_journal_name_full 'Organic &amp; biomolecular chemistry'
_journal_page_first 1396
_journal_page_last 1405
_journal_paper_doi 10.1039/c1ob06671d
_journal_volume 10
_journal_year 2012
_chemical_absolute_configuration ad
_chemical_formula_sum 'C16 H13 Br N2 O'
_chemical_formula_weight 329.19
_chemical_name_systematic
;
?
;
_space_group_IT_number 19
_symmetry_cell_setting orthorhombic
_symmetry_space_group_name_Hall 'P 2ac 2ab'
_symmetry_space_group_name_H-M 'P 21 21 21'
_atom_sites_solution_hydrogens geom
_atom_sites_solution_primary direct
_atom_sites_solution_secondary difmap
_audit_creation_method SHELXL-97
_cell_angle_alpha 90.00
_cell_angle_beta 90.00
_cell_angle_gamma 90.00
_cell_formula_units_Z 4
_cell_length_a 8.5810(18)
_cell_length_b 9.4511(19)
_cell_length_c 18.265(4)
_cell_measurement_reflns_used 2556
_cell_measurement_temperature 293(2)
_cell_measurement_theta_max 27.58
_cell_measurement_theta_min 2.42
_cell_volume 1481.3(5)
_computing_cell_refinement 'Bruker SMART'
_computing_data_collection 'Bruker SMART'
_computing_data_reduction 'Bruker SHELXTL'
_computing_molecular_graphics 'Bruker SHELXTL'
_computing_publication_material 'Bruker SHELXTL'
_computing_structure_refinement 'SHELXL-97 (Sheldrick, 1997)'
_computing_structure_solution 'SHELXS-97 (Sheldrick, 1990)'
_diffrn_ambient_temperature 293(2)
_diffrn_measured_fraction_theta_full 1.000
_diffrn_measured_fraction_theta_max 1.000
_diffrn_measurement_device_type 'CCD area detector'
_diffrn_measurement_method 'phi and omega scans'
_diffrn_radiation_monochromator graphite
_diffrn_radiation_source 'fine-focus sealed tube'
_diffrn_radiation_type MoK\a
_diffrn_radiation_wavelength 0.71073
_diffrn_reflns_av_R_equivalents 0.0266
_diffrn_reflns_av_sigmaI/netI 0.0537
_diffrn_reflns_limit_h_max 10
_diffrn_reflns_limit_h_min -10
_diffrn_reflns_limit_k_max 10
_diffrn_reflns_limit_k_min -11
_diffrn_reflns_limit_l_max 15
_diffrn_reflns_limit_l_min -22
_diffrn_reflns_number 8034
_diffrn_reflns_theta_full 26.00
_diffrn_reflns_theta_max 26.00
_diffrn_reflns_theta_min 2.23
_exptl_absorpt_coefficient_mu 2.772
_exptl_absorpt_correction_T_max 0.7060
_exptl_absorpt_correction_T_min 0.5349
_exptl_absorpt_correction_type multi-scan
_exptl_absorpt_process_details sadabs
_exptl_crystal_colour colorless
_exptl_crystal_density_diffrn 1.476
_exptl_crystal_density_method 'not measured'
_exptl_crystal_description prismatic
_exptl_crystal_F_000 664
_exptl_crystal_size_max 0.26
_exptl_crystal_size_mid 0.18
_exptl_crystal_size_min 0.13
_refine_diff_density_max 0.639
_refine_diff_density_min -0.275
_refine_diff_density_rms 0.051
_refine_ls_abs_structure_details 'Flack H D (1983), Acta Cryst. A39, 876-881'
_refine_ls_abs_structure_Flack 0.002(14)
_refine_ls_extinction_method none
_refine_ls_goodness_of_fit_ref 1.033
_refine_ls_hydrogen_treatment constr
_refine_ls_matrix_type full
_refine_ls_number_parameters 182
_refine_ls_number_reflns 2911
_refine_ls_number_restraints 0
_refine_ls_restrained_S_all 1.033
_refine_ls_R_factor_all 0.0576
_refine_ls_R_factor_gt 0.0407
_refine_ls_shift/su_max 0.001
_refine_ls_shift/su_mean 0.000
_refine_ls_structure_factor_coef Fsqd
_refine_ls_weighting_details 'calc w=1/[\s^2^(Fo^2^)+(0.0634P)^2^+0.0452P] where P=(Fo^2^+2Fc^2^)/3'
_refine_ls_weighting_scheme calc
_refine_ls_wR_factor_gt 0.1105
_refine_ls_wR_factor_ref 0.1216
_reflns_number_gt 2230
_reflns_number_total 2911
_reflns_threshold_expression >2sigma(I)
_cod_data_source_file c1ob06671d.txt
_cod_data_source_block cd21140
_cod_depositor_comments
;
The following automatic conversions were performed:

'_symmetry_cell_setting' value 'Orthorhombic' changed to
'orthorhombic' according to
/home/saulius/struct/CIF-dictionaries/cif_core.dic dictionary named
'cif_core.dic' version 2.4.1 from 2010-06-29.

Automatic conversion script
Id: cif_fix_values 1715 2011-07-08 13:25:40Z adriana 
;
_cod_original_sg_symbol_H-M P2(1)2(1)2(1)
_cod_database_code 7152190

loop_
_symmetry_equiv_pos_as_xyz
'x, y, z'
'-x+1/2, -y, z+1/2'
'-x, y+1/2, -z+1/2'
'x+1/2, -y+1/2, -z'

loop_
_atom_site_label
_atom_site_type_symbol
_atom_site_fract_x
_atom_site_fract_y
_atom_site_fract_z
_atom_site_U_iso_or_equiv
_atom_site_adp_type
_atom_site_occupancy
_atom_site_symmetry_multiplicity
_atom_site_calc_flag
_atom_site_refinement_flags
Br1 Br 0.48884(5) 0.23722(6) 0.84134(3) 0.1040(2) Uani 1 1 d .
N1 N 0.9545(3) 0.5632(3) 0.58801(15) 0.0536(6) Uani 1 1 d .
O1 O 1.2010(4) 0.4095(3) 0.50438(15) 0.0819(7) Uani 1 1 d .
C1 C 0.6408(4) 0.2879(4) 0.7703(2) 0.0682(10) Uani 1 1 d .
C2 C 0.6787(5) 0.1980(4) 0.7157(2) 0.0753(10) Uani 1 1 d .
H2 H 0.6320 0.1094 0.7128 0.090 Uiso 1 1 calc R
N2 N 0.7142(5) 0.4411(4) 0.4492(2) 0.0853(10) Uani 1 1 d .
C3 C 0.7883(4) 0.2391(4) 0.6639(2) 0.0652(9) Uani 1 1 d .
H3 H 0.8158 0.1769 0.6266 0.078 Uiso 1 1 calc R
C4 C 0.8571(4) 0.3716(3) 0.66698(18) 0.0532(7) Uani 1 1 d .
C5 C 0.8141(5) 0.4583(4) 0.7233(2) 0.0666(9) Uani 1 1 d .
H5 H 0.8593 0.5476 0.7263 0.080 Uiso 1 1 calc R
C6 C 0.7064(5) 0.4194(4) 0.7758(2) 0.0739(10) Uani 1 1 d .
H6 H 0.6794 0.4805 0.8137 0.089 Uiso 1 1 calc R
C7 C 0.9733(4) 0.4136(3) 0.60910(17) 0.0531(7) Uani 1 1 d .
H7 H 0.9501 0.3569 0.5655 0.064 Uiso 1 1 calc R
C8 C 1.1423(4) 0.3857(4) 0.62864(19) 0.0596(8) Uani 1 1 d .
C9 C 1.2522(5) 0.3870(4) 0.5656(2) 0.0663(9) Uani 1 1 d .
C10 C 1.4207(5) 0.3583(6) 0.5768(3) 0.0971(15) Uani 1 1 d .
H10A H 1.4769 0.3809 0.5329 0.146 Uiso 1 1 calc R
H10B H 1.4352 0.2601 0.5884 0.146 Uiso 1 1 calc R
H10C H 1.4589 0.4154 0.6164 0.146 Uiso 1 1 calc R
C11 C 1.1892(5) 0.3579(5) 0.6955(2) 0.0850(12) Uani 1 1 d .
H11A H 1.2937 0.3383 0.7045 0.102 Uiso 1 1 calc R
H11B H 1.1180 0.3577 0.7339 0.102 Uiso 1 1 calc R
C12 C 1.0158(5) 0.6770(3) 0.6231(2) 0.0657(9) Uani 1 1 d .
H12 H 1.0887 0.6743 0.6607 0.079 Uiso 1 1 calc R
C13 C 0.9517(5) 0.7956(4) 0.5936(2) 0.0740(11) Uani 1 1 d .
H13 H 0.9742 0.8881 0.6073 0.089 Uiso 1 1 calc R
C14 C 0.8470(5) 0.7549(4) 0.5397(2) 0.0741(10) Uani 1 1 d .
H14 H 0.7864 0.8145 0.5109 0.089 Uiso 1 1 calc R
C15 C 0.8498(4) 0.6091(3) 0.53706(18) 0.0564(8) Uani 1 1 d .
C16 C 0.7743(5) 0.5157(4) 0.4888(2) 0.0661(10) Uani 1 1 d .

loop_
_atom_site_aniso_label
_atom_site_aniso_U_11
_atom_site_aniso_U_22
_atom_site_aniso_U_33
_atom_site_aniso_U_23
_atom_site_aniso_U_13
_atom_site_aniso_U_12
Br1 0.0858(3) 0.1483(5) 0.0779(3) 0.0353(3) 0.0032(2) -0.0232(3)
N1 0.0609(16) 0.0453(13) 0.0546(16) 0.0050(11) -0.0007(12) 0.0013(11)
O1 0.1001(19) 0.0787(16) 0.067(2) 0.0068(13) 0.0143(16) 0.0060(16)
C1 0.0594(18) 0.085(3) 0.060(2) 0.021(2) -0.0088(17) -0.0051(18)
C2 0.084(3) 0.070(2) 0.072(3) 0.015(2) -0.015(2) -0.0168(19)
N2 0.098(3) 0.085(2) 0.073(2) 0.000(2) -0.021(2) 0.017(2)
C3 0.076(2) 0.0628(19) 0.057(2) 0.0046(17) -0.0068(18) -0.0074(17)
C4 0.0609(18) 0.0509(16) 0.0478(18) 0.0029(16) -0.0119(16) 0.0028(14)
C5 0.082(2) 0.0562(19) 0.061(2) 0.0011(17) 0.005(2) -0.0033(18)
C6 0.084(3) 0.076(2) 0.061(2) 0.0008(19) 0.011(2) 0.004(2)
C7 0.068(2) 0.0427(15) 0.0485(17) 0.0006(12) -0.0065(15) 0.0033(14)
C8 0.068(2) 0.0525(17) 0.058(2) -0.0004(16) -0.0043(17) 0.0069(16)
C9 0.076(2) 0.0536(18) 0.069(2) -0.0009(18) 0.0043(19) 0.0002(17)
C10 0.070(3) 0.105(3) 0.116(4) -0.018(3) 0.009(3) -0.001(2)
C11 0.072(3) 0.109(3) 0.073(3) 0.010(2) -0.009(2) 0.017(2)
C12 0.072(2) 0.0544(18) 0.070(2) -0.0019(17) 0.004(2) -0.0090(18)
C13 0.091(3) 0.0468(19) 0.084(3) -0.0003(18) 0.024(2) -0.0036(17)
C14 0.090(3) 0.057(2) 0.075(3) 0.0168(19) 0.018(2) 0.017(2)
C15 0.066(2) 0.0531(17) 0.0498(19) 0.0062(16) 0.0053(16) 0.0066(15)
C16 0.076(2) 0.067(2) 0.055(2) 0.0134(18) -0.006(2) 0.0169(19)

loop_
_atom_type_symbol
_atom_type_description
_atom_type_scat_dispersion_real
_atom_type_scat_dispersion_imag
_atom_type_scat_source
C C 0.0033 0.0016 'International Tables Vol C Tables 4.2.6.8 and 6.1.1.4'
H H 0.0000 0.0000 'International Tables Vol C Tables 4.2.6.8 and 6.1.1.4'
N N 0.0061 0.0033 'International Tables Vol C Tables 4.2.6.8 and 6.1.1.4'
O O 0.0106 0.0060 'International Tables Vol C Tables 4.2.6.8 and 6.1.1.4'
Br Br -0.2901 2.4595 'International Tables Vol C Tables 4.2.6.8 and 6.1.1.4'

loop_
_geom_angle_atom_site_label_1
_geom_angle_atom_site_label_2
_geom_angle_atom_site_label_3
_geom_angle
C12 N1 C15 108.9(3)
C12 N1 C7 126.4(3)
C15 N1 C7 123.7(3)
C2 C1 C6 121.8(4)
C2 C1 Br1 120.7(3)
C6 C1 Br1 117.5(3)
C1 C2 C3 119.4(3)
C1 C2 H2 120.3
C3 C2 H2 120.3
C4 C3 C2 120.9(4)
C4 C3 H3 119.6
C2 C3 H3 119.6
C5 C4 C3 117.3(3)
C5 C4 C7 123.3(3)
C3 C4 C7 119.5(3)
C4 C5 C6 122.9(3)
C4 C5 H5 118.5
C6 C5 H5 118.5
C1 C6 C5 117.7(4)
C1 C6 H6 121.1
C5 C6 H6 121.1
N1 C7 C4 111.3(3)
N1 C7 C8 109.5(3)
C4 C7 C8 114.9(3)
N1 C7 H7 106.9
C4 C7 H7 106.9
C8 C7 H7 106.9
C11 C8 C9 121.8(4)
C11 C8 C7 123.2(3)
C9 C8 C7 115.0(3)
O1 C9 C10 120.5(4)
O1 C9 C8 118.8(4)
C10 C9 C8 120.6(4)
C9 C10 H10A 109.5
C9 C10 H10B 109.5
H10A C10 H10B 109.5
C9 C10 H10C 109.5
H10A C10 H10C 109.5
H10B C10 H10C 109.5
C8 C11 H11A 120.0
C8 C11 H11B 120.0
H11A C11 H11B 120.0
N1 C12 C13 108.0(3)
N1 C12 H12 126.0
C13 C12 H12 126.0
C12 C13 C14 108.3(3)
C12 C13 H13 125.8
C14 C13 H13 125.8
C15 C14 C13 106.9(4)
C15 C14 H14 126.6
C13 C14 H14 126.6
N1 C15 C14 107.8(3)
N1 C15 C16 122.1(3)
C14 C15 C16 129.9(4)
N2 C16 C15 179.2(5)

loop_
_geom_bond_atom_site_label_1
_geom_bond_atom_site_label_2
_geom_bond_distance
Br1 C1 1.901(4)
N1 C12 1.358(4)
N1 C15 1.364(4)
N1 C7 1.474(4)
O1 C9 1.221(4)
C1 C2 1.350(6)
C1 C6 1.368(6)
C2 C3 1.390(5)
C2 H2 0.9300
N2 C16 1.134(5)
C3 C4 1.385(5)
C3 H3 0.9300
C4 C5 1.366(5)
C4 C7 1.507(5)
C5 C6 1.383(5)
C5 H5 0.9300
C6 H6 0.9300
C7 C8 1.516(5)
C7 H7 0.9800
C8 C11 1.312(5)
C8 C9 1.488(5)
C9 C10 1.485(6)
C10 H10A 0.9600
C10 H10B 0.9600
C10 H10C 0.9600
C11 H11A 0.9300
C11 H11B 0.9300
C12 C13 1.359(5)
C12 H12 0.9300
C13 C14 1.388(6)
C13 H13 0.9300
C14 C15 1.379(5)
C14 H14 0.9300
C15 C16 1.406(6)

loop_
_geom_torsion_atom_site_label_1
_geom_torsion_atom_site_label_2
_geom_torsion_atom_site_label_3
_geom_torsion_atom_site_label_4
_geom_torsion
C6 C1 C2 C3 0.5(6)
Br1 C1 C2 C3 178.9(3)
C1 C2 C3 C4 -0.9(6)
C2 C3 C4 C5 0.7(5)
C2 C3 C4 C7 -178.9(3)
C3 C4 C5 C6 -0.2(5)
C7 C4 C5 C6 179.4(3)
C2 C1 C6 C5 0.0(6)
Br1 C1 C6 C5 -178.4(3)
C4 C5 C6 C1 -0.2(6)
C12 N1 C7 C4 83.7(4)
C15 N1 C7 C4 -84.4(4)
C12 N1 C7 C8 -44.5(4)
C15 N1 C7 C8 147.4(3)
C5 C4 C7 N1 -38.6(4)
C3 C4 C7 N1 141.0(3)
C5 C4 C7 C8 86.6(4)
C3 C4 C7 C8 -93.8(4)
N1 C7 C8 C11 111.3(4)
C4 C7 C8 C11 -14.9(5)
N1 C7 C8 C9 -70.8(4)
C4 C7 C8 C9 163.1(3)
C11 C8 C9 O1 177.9(4)
C7 C8 C9 O1 -0.1(5)
C11 C8 C9 C10 -0.8(6)
C7 C8 C9 C10 -178.8(4)
C15 N1 C12 C13 -0.9(4)
C7 N1 C12 C13 -170.5(3)
N1 C12 C13 C14 0.8(4)
C12 C13 C14 C15 -0.3(4)
C12 N1 C15 C14 0.8(4)
C7 N1 C15 C14 170.7(3)
C12 N1 C15 C16 176.0(3)
C7 N1 C15 C16 -14.1(5)
C13 C14 C15 N1 -0.3(4)
C13 C14 C15 C16 -175.0(4)
N1 C15 C16 N2 -116(28)
C14 C15 C16 N2 58(28)
